data_4079850
loop_
_publ_author_name
'Xu, Xiangya'
'Kim, Seung Hyo'
'Zhang, Xi'
'Das, Atanu Kumar'
'Hirao, Hajime'
'Hong, Soon Hyeok'

_publ_section_title
;
 Abnormal N-Heterocyclic Carbene Gold(I) Complexes: Synthesis, Structure,
 and Catalysis in Hydration of Alkynes
;
_journal_issue 1
_journal_name_full Organometallics
_journal_page_first 164
_journal_paper_doi 10.1021/om3009603
_journal_volume 32
_journal_year 2013
_chemical_formula_moiety 'C16 H22 Au Cl N2'
_chemical_formula_sum 'C16 H22 Au Cl N2'
_chemical_formula_weight 474.77
_chemical_name_systematic
; 
 ? 
;
_space_group_IT_number 14
_symmetry_cell_setting monoclinic
_symmetry_space_group_name_Hall '-P 2yn'
_symmetry_space_group_name_H-M 'P 1 21/n 1'
_atom_sites_solution_hydrogens geom
_atom_sites_solution_primary direct
_atom_sites_solution_secondary difmap
_audit_creation_method SHELXL-97
_cell_angle_alpha 90.00
_cell_angle_beta 98.869(3)
_cell_angle_gamma 90.00
_cell_formula_units_Z 4
_cell_length_a 8.8970(5)
_cell_length_b 14.3233(7)
_cell_length_c 13.8846(7)
_cell_measurement_reflns_used 5052
_cell_measurement_temperature 296(2)
_cell_measurement_theta_max 24.55
_cell_measurement_theta_min 2.06
_cell_volume 1748.22(16)
_computing_cell_refinement 'Bruker SAINT'
_computing_data_collection 'Bruker APEX2'
_computing_data_reduction 'Bruker SAINT'
_computing_molecular_graphics 'Bruker SHELXTL'
_computing_publication_material 'Bruker SHELXTL'
_computing_structure_refinement 'SHELXL-97 (Sheldrick, 2008)'
_computing_structure_solution 'SHELXS-97 (Sheldrick, 2008)'
_diffrn_ambient_temperature 296(2)
_diffrn_measured_fraction_theta_full 0.986
_diffrn_measured_fraction_theta_max 0.986
_diffrn_measurement_device_type 'Bruker APEX-II CCD'
_diffrn_measurement_method '\f and \w scans'
_diffrn_radiation_monochromator graphite
_diffrn_radiation_source 'fine-focus sealed tube'
_diffrn_radiation_type MoK\a
_diffrn_radiation_wavelength 0.71073
_diffrn_reflns_av_R_equivalents 0.0521
_diffrn_reflns_av_sigmaI/netI 0.0917
_diffrn_reflns_limit_h_max 10
_diffrn_reflns_limit_h_min -12
_diffrn_reflns_limit_k_max 18
_diffrn_reflns_limit_k_min -20
_diffrn_reflns_limit_l_max 19
_diffrn_reflns_limit_l_min -17
_diffrn_reflns_number 18540
_diffrn_reflns_theta_full 30.42
_diffrn_reflns_theta_max 30.42
_diffrn_reflns_theta_min 2.06
_exptl_absorpt_coefficient_mu 8.561
_exptl_absorpt_correction_T_max 0.4815
_exptl_absorpt_correction_T_min 0.2331
_exptl_absorpt_correction_type multi-scan
_exptl_absorpt_process_details sadabs
_exptl_crystal_colour orange
_exptl_crystal_density_diffrn 1.804
_exptl_crystal_density_method 'not measured'
_exptl_crystal_description block
_exptl_crystal_F_000 912
_exptl_crystal_size_max 0.24
_exptl_crystal_size_mid 0.20
_exptl_crystal_size_min 0.10
_refine_diff_density_max 1.025
_refine_diff_density_min -2.480
_refine_diff_density_rms 0.268
_refine_ls_extinction_method none
_refine_ls_goodness_of_fit_ref 1.034
_refine_ls_hydrogen_treatment constr
_refine_ls_matrix_type full
_refine_ls_number_parameters 216
_refine_ls_number_reflns 5221
_refine_ls_number_restraints 110
_refine_ls_restrained_S_all 1.024
_refine_ls_R_factor_all 0.1442
_refine_ls_R_factor_gt 0.0522
_refine_ls_shift/su_max 0.002
_refine_ls_shift/su_mean 0.000
_refine_ls_structure_factor_coef Fsqd
_refine_ls_weighting_details 'calc w=1/[\s^2^(Fo^2^)+(0.0875P)^2^+0.0000P] where P=(Fo^2^+2Fc^2^)/3'
_refine_ls_weighting_scheme calc
_refine_ls_wR_factor_gt 0.1299
_refine_ls_wR_factor_ref 0.1731
_reflns_number_gt 2733
_reflns_number_total 5221
_reflns_threshold_expression >2sigma(I)
_cod_data_source_file om3009603_si_002.cif
_cod_data_source_block Complex-6
_cod_depositor_comments
;
The following automatic conversions were performed:

'_symmetry_cell_setting' value 'Monoclinic' changed to 'monoclinic'
according to /home/saulius/struct/CIF-dictionaries/cif_core.dic
dictionary named 'cif_core.dic' version 2.4.2 from 2011-04-26.

Automatic conversion script
Id: cif_fix_values 1891 2012-01-12 08:04:46Z andrius 
;
_cod_original_sg_symbol_H-M P2(1)/n
_cod_database_code 4079850

loop_
_symmetry_equiv_pos_as_xyz
'x, y, z'
'-x+1/2, y+1/2, -z+1/2'
'-x, -y, -z'
'x-1/2, -y-1/2, z-1/2'

loop_
_atom_site_label
_atom_site_type_symbol
_atom_site_fract_x
_atom_site_fract_y
_atom_site_fract_z
_atom_site_U_iso_or_equiv
_atom_site_adp_type
_atom_site_occupancy
_atom_site_symmetry_multiplicity
_atom_site_calc_flag
_atom_site_refinement_flags
_atom_site_disorder_assembly
_atom_site_disorder_group
Au1 Au 0.24076(4) 1.02411(2) 0.70233(3) 0.04733(17) Uani 1 1 d . . .
C1 C 0.3912(9) 0.9297(6) 0.6662(6) 0.0358(18) Uani 1 1 d . A .
C2 C 0.5243(10) 0.9033(6) 0.7170(7) 0.040(2) Uani 1 1 d D . .
C3 C 0.4921(10) 0.8209(6) 0.5805(7) 0.042(2) Uani 1 1 d . . .
C4 C 0.5187(10) 0.7578(5) 0.5019(7) 0.041(2) Uani 1 1 d . A .
C5 C 0.5844(15) 0.7922(9) 0.4263(11) 0.088(4) Uani 1 1 d . . .
H5 H 0.6131 0.8546 0.4260 0.106 Uiso 1 1 calc R A .
C6 C 0.6082(15) 0.7335(10) 0.3496(10) 0.088(4) Uani 1 1 d . A .
H6 H 0.6451 0.7580 0.2958 0.106 Uiso 1 1 calc R . .
C7 C 0.5779(15) 0.6410(9) 0.3534(10) 0.078(4) Uani 1 1 d . . .
H7 H 0.5996 0.6013 0.3043 0.094 Uiso 1 1 calc R A .
C8 C 0.5183(17) 0.6082(8) 0.4260(10) 0.081(4) Uani 1 1 d . A .
H8 H 0.4979 0.5445 0.4276 0.098 Uiso 1 1 calc R . .
C9 C 0.4833(13) 0.6644(6) 0.5019(8) 0.063(3) Uani 1 1 d . . .
H9 H 0.4369 0.6390 0.5515 0.076 Uiso 1 1 calc R A .
C10 C 0.7342(10) 0.7890(9) 0.6899(8) 0.064(3) Uani 1 1 d . . .
H10A H 0.7426 0.7388 0.6452 0.096 Uiso 1 1 calc R A .
H10B H 0.7417 0.7646 0.7549 0.096 Uiso 1 1 calc R . .
H10C H 0.8148 0.8331 0.6872 0.096 Uiso 1 1 calc R . .
C11 C 0.2387(10) 0.8758(6) 0.5024(7) 0.045(2) Uani 1 1 d . . .
H11 H 0.2591 0.8291 0.4545 0.054 Uiso 1 1 calc R A .
C12 C 0.0984(11) 0.8449(8) 0.5427(8) 0.064(3) Uani 1 1 d . A .
H12A H 0.1159 0.7845 0.5723 0.096 Uiso 1 1 calc R . .
H12B H 0.0138 0.8416 0.4908 0.096 Uiso 1 1 calc R . .
H12C H 0.0764 0.8890 0.5907 0.096 Uiso 1 1 calc R . .
C13 C 0.2263(15) 0.9728(8) 0.4507(9) 0.069(3) Uani 1 1 d . A .
H13A H 0.2019 1.0196 0.4953 0.104 Uiso 1 1 calc R . .
H13B H 0.1478 0.9706 0.3950 0.104 Uiso 1 1 calc R . .
H13C H 0.3216 0.9878 0.4301 0.104 Uiso 1 1 calc R . .
C14 C 0.610(3) 0.9358(18) 0.8132(13) 0.057(5) Uani 0.57(6) 1 d PDU A 1
H14 H 0.7166 0.9179 0.8147 0.068 Uiso 0.57(6) 1 calc PR A 1
C15 C 0.552(5) 0.882(2) 0.893(2) 0.081(8) Uani 0.57(6) 1 d PDU A 1
H15A H 0.4518 0.8589 0.8697 0.122 Uiso 0.57(6) 1 calc PR A 1
H15B H 0.5473 0.9231 0.9477 0.122 Uiso 0.57(6) 1 calc PR A 1
H15C H 0.6189 0.8312 0.9134 0.122 Uiso 0.57(6) 1 calc PR A 1
C16 C 0.607(5) 1.0403(17) 0.826(3) 0.071(8) Uani 0.57(6) 1 d PDU A 1
H16A H 0.6357 1.0704 0.7702 0.106 Uiso 0.57(6) 1 calc PR A 1
H16B H 0.6764 1.0576 0.8834 0.106 Uiso 0.57(6) 1 calc PR A 1
H16C H 0.5057 1.0595 0.8339 0.106 Uiso 0.57(6) 1 calc PR A 1
C14A C 0.598(4) 0.929(3) 0.8185(15) 0.058(6) Uani 0.43(6) 1 d PDU A 2
H14A H 0.6832 0.8860 0.8354 0.070 Uiso 0.43(6) 1 calc PR A 2
C15A C 0.495(5) 0.915(4) 0.894(3) 0.074(9) Uani 0.43(6) 1 d PDU A 2
H15D H 0.4004 0.9465 0.8742 0.111 Uiso 0.43(6) 1 calc PR A 2
H15E H 0.5434 0.9396 0.9555 0.111 Uiso 0.43(6) 1 calc PR A 2
H15F H 0.4766 0.8493 0.9010 0.111 Uiso 0.43(6) 1 calc PR A 2
C16A C 0.665(6) 1.026(3) 0.820(4) 0.075(10) Uani 0.43(6) 1 d PDU A 2
H16D H 0.7290 1.0301 0.7698 0.113 Uiso 0.43(6) 1 calc PR A 2
H16E H 0.7253 1.0372 0.8821 0.113 Uiso 0.43(6) 1 calc PR A 2
H16F H 0.5853 1.0710 0.8076 0.113 Uiso 0.43(6) 1 calc PR A 2
Cl1 Cl 0.0772(4) 1.1328(2) 0.7485(2) 0.0735(8) Uani 1 1 d . . .
N1 N 0.5859(8) 0.8360(5) 0.6631(6) 0.0435(18) Uani 1 1 d . A .
N2 N 0.3695(8) 0.8766(5) 0.5810(5) 0.0366(16) Uani 1 1 d . A .

loop_
_atom_site_aniso_label
_atom_site_aniso_U_11
_atom_site_aniso_U_22
_atom_site_aniso_U_33
_atom_site_aniso_U_23
_atom_site_aniso_U_13
_atom_site_aniso_U_12
Au1 0.0608(3) 0.0377(2) 0.0470(3) -0.00182(16) 0.01951(18) 0.00424(17)
C1 0.041(5) 0.029(4) 0.037(5) -0.002(4) 0.005(4) 0.003(4)
C2 0.046(5) 0.033(4) 0.041(5) -0.002(4) 0.004(4) -0.004(4)
C3 0.047(5) 0.031(4) 0.048(6) 0.002(4) 0.010(4) 0.004(4)
C4 0.045(5) 0.027(4) 0.051(6) -0.002(4) 0.012(4) 0.005(4)
C5 0.103(10) 0.067(7) 0.107(11) -0.024(8) 0.058(9) -0.035(7)
C6 0.090(10) 0.099(11) 0.088(10) -0.025(9) 0.052(8) -0.013(8)
C7 0.087(9) 0.069(8) 0.081(10) -0.024(7) 0.019(7) 0.027(7)
C8 0.130(12) 0.045(6) 0.061(8) -0.010(6) -0.011(8) 0.022(7)
C9 0.106(9) 0.030(4) 0.053(7) 0.002(4) 0.012(6) 0.001(5)
C10 0.050(6) 0.069(7) 0.069(8) -0.002(6) -0.001(5) 0.023(5)
C11 0.047(5) 0.048(5) 0.039(5) -0.009(4) 0.003(4) 0.011(4)
C12 0.050(6) 0.066(7) 0.073(8) -0.013(6) -0.001(5) -0.005(5)
C13 0.077(8) 0.073(8) 0.051(7) 0.010(6) -0.011(6) 0.010(6)
C14 0.063(10) 0.057(9) 0.049(9) -0.005(8) 0.003(8) 0.002(9)
C15 0.100(18) 0.088(15) 0.052(12) 0.019(13) 0.003(13) 0.002(13)
C16 0.079(17) 0.052(11) 0.077(14) -0.024(10) -0.003(14) -0.005(11)
C14A 0.065(11) 0.056(11) 0.052(11) 0.000(10) 0.004(10) -0.008(10)
C15A 0.087(18) 0.089(18) 0.046(13) 0.000(15) 0.006(15) -0.004(15)
C16A 0.08(2) 0.064(16) 0.081(16) -0.016(14) -0.001(17) -0.003(15)
Cl1 0.088(2) 0.0695(17) 0.0683(19) -0.0085(15) 0.0270(16) 0.0257(16)
N1 0.044(4) 0.036(4) 0.050(5) -0.005(4) 0.007(4) 0.003(3)
N2 0.045(4) 0.027(3) 0.038(4) -0.004(3) 0.008(3) 0.004(3)

loop_
_atom_type_symbol
_atom_type_description
_atom_type_scat_dispersion_real
_atom_type_scat_dispersion_imag
_atom_type_scat_source
C C 0.0033 0.0016 'International Tables Vol C Tables 4.2.6.8 and 6.1.1.4'
H H 0.0000 0.0000 'International Tables Vol C Tables 4.2.6.8 and 6.1.1.4'
N N 0.0061 0.0033 'International Tables Vol C Tables 4.2.6.8 and 6.1.1.4'
Cl Cl 0.1484 0.1585 'International Tables Vol C Tables 4.2.6.8 and 6.1.1.4'
Au Au -2.0133 8.8022 'International Tables Vol C Tables 4.2.6.8 and 6.1.1.4'

loop_
_geom_angle_atom_site_label_1
_geom_angle_atom_site_label_2
_geom_angle_atom_site_label_3
_geom_angle
C1 Au1 Cl1 177.7(3)
C2 C1 N2 106.8(7)
C2 C1 Au1 128.7(7)
N2 C1 Au1 124.4(6)
C1 C2 N1 107.7(8)
C1 C2 C14A 130.2(18)
N1 C2 C14A 121.8(18)
C1 C2 C14 131.8(14)
N1 C2 C14 120.5(14)
C14A C2 C14 7(2)
N1 C3 N2 107.5(8)
N1 C3 C4 126.3(8)
N2 C3 C4 126.2(8)
C5 C4 C9 118.3(10)
C5 C4 C3 119.1(8)
C9 C4 C3 122.5(9)
C4 C5 C6 120.0(11)
C4 C5 H5 120.0
C6 C5 H5 120.0
C7 C6 C5 120.3(13)
C7 C6 H6 119.9
C5 C6 H6 119.9
C8 C7 C6 119.5(12)
C8 C7 H7 120.3
C6 C7 H7 120.3
C7 C8 C9 122.8(12)
C7 C8 H8 118.6
C9 C8 H8 118.6
C4 C9 C8 118.9(11)
C4 C9 H9 120.6
C8 C9 H9 120.6
N1 C10 H10A 109.5
N1 C10 H10B 109.5
H10A C10 H10B 109.5
N1 C10 H10C 109.5
H10A C10 H10C 109.5
H10B C10 H10C 109.5
N2 C11 C12 109.5(8)
N2 C11 C13 109.1(8)
C12 C11 C13 115.3(9)
N2 C11 H11 107.6
C12 C11 H11 107.6
C13 C11 H11 107.6
C11 C12 H12A 109.5
C11 C12 H12B 109.5
H12A C12 H12B 109.5
C11 C12 H12C 109.5
H12A C12 H12C 109.5
H12B C12 H12C 109.5
C11 C13 H13A 109.5
C11 C13 H13B 109.5
H13A C13 H13B 109.5
C11 C13 H13C 109.5
H13A C13 H13C 109.5
H13B C13 H13C 109.5
C2 C14 C15 108(2)
C2 C14 C16 113(2)
C15 C14 C16 113.5(16)
C2 C14 H14 107.1
C15 C14 H14 107.1
C16 C14 H14 107.1
C2 C14A C15A 113(3)
C2 C14A C16A 110(3)
C15A C14A C16A 113.7(18)
C2 C14A H14A 106.2
C15A C14A H14A 106.2
C16A C14A H14A 106.2
C14A C15A H15D 109.5
C14A C15A H15E 109.5
H15D C15A H15E 109.5
C14A C15A H15F 109.5
H15D C15A H15F 109.5
H15E C15A H15F 109.5
C14A C16A H16D 109.5
C14A C16A H16E 109.5
H16D C16A H16E 109.5
C14A C16A H16F 109.5
H16D C16A H16F 109.5
H16E C16A H16F 109.5
C3 N1 C2 109.4(7)
C3 N1 C10 124.2(8)
C2 N1 C10 126.4(8)
C3 N2 C1 108.6(7)
C3 N2 C11 122.7(7)
C1 N2 C11 128.7(7)

loop_
_geom_bond_atom_site_label_1
_geom_bond_atom_site_label_2
_geom_bond_distance
Au1 C1 2.020(8)
Au1 Cl1 2.289(3)
C1 C2 1.337(12)
C1 N2 1.394(10)
C2 N1 1.384(11)
C2 C14A 1.504(18)
C2 C14 1.505(16)
C3 N1 1.327(12)
C3 N2 1.353(11)
C3 C4 1.464(12)
C4 C5 1.369(14)
C4 C9 1.375(12)
C5 C6 1.398(16)
C5 H5 0.9300
C6 C7 1.354(18)
C6 H6 0.9300
C7 C8 1.297(18)
C7 H7 0.9300
C8 C9 1.400(15)
C8 H8 0.9300
C9 H9 0.9300
C10 N1 1.477(11)
C10 H10A 0.9600
C10 H10B 0.9600
C10 H10C 0.9600
C11 N2 1.467(11)
C11 C12 1.511(13)
C11 C13 1.560(14)
C11 H11 0.9800
C12 H12A 0.9600
C12 H12B 0.9600
C12 H12C 0.9600
C13 H13A 0.9600
C13 H13B 0.9600
C13 H13C 0.9600
C14 C15 1.506(16)
C14 C16 1.510(16)
C14 H14 0.9800
C15 H15A 0.9600
C15 H15B 0.9600
C15 H15C 0.9600
C16 H16A 0.9600
C16 H16B 0.9600
C16 H16C 0.9600
C14A C15A 1.507(17)
C14A C16A 1.508(17)
C14A H14A 0.9800
C15A H15D 0.9600
C15A H15E 0.9600
C15A H15F 0.9600
C16A H16D 0.9600
C16A H16E 0.9600
C16A H16F 0.9600
